data_2230791
loop_
_publ_author_name
'Garc\'ia, Tania'
'Bern\`es, Sylvain'
'Flores-Alamo, Marcos'
'Hern\'andez, Guadalupe'
'Guti\'errez, Ren\'e'

_publ_section_title
;
 1,3-Bis[({-})-(<i>S</i>)-(1-phenylethyl)iminomethyl]benzene
;
_journal_coeditor_code LR2012
_journal_issue 7
_journal_name_full 'Acta Crystallographica Section E'
_journal_page_first o1648
_journal_page_last o1649
_journal_paper_doi 10.1107/S1600536811021556
_journal_volume 67
_journal_year 2011
_chemical_formula_iupac 'C24 H24 N2'
_chemical_formula_moiety 'C24 H24 N2'
_chemical_formula_sum 'C24 H24 N2'
_chemical_formula_weight 340.45
_chemical_melting_point 353
_chemical_name_systematic
;
1,3-Bis[(-)-(<i>S</i>)-(1-phenylethyl)iminomethyl]benzene
;
_space_group_IT_number 18
_symmetry_cell_setting orthorhombic
_symmetry_space_group_name_Hall 'P 2 2ab'
_symmetry_space_group_name_H-M 'P 21 21 2'
_atom_sites_solution_hydrogens geom
_atom_sites_solution_primary direct
_atom_sites_solution_secondary difmap
_audit_creation_method SHELXTL97
_cell_angle_alpha 90.00
_cell_angle_beta 90.00
_cell_angle_gamma 90.00
_cell_formula_units_Z 2
_cell_length_a 21.1309(7)
_cell_length_b 5.6572(2)
_cell_length_c 8.2290(3)
_cell_measurement_reflns_used 4133
_cell_measurement_temperature 130(2)
_cell_measurement_theta_max 25.9855
_cell_measurement_theta_min 3.5942
_cell_volume 983.71(6)
_computing_cell_refinement 'CrysAlis RED (Oxford Diffraction, 2009)'
_computing_data_collection 'CrysAlis CCD (Oxford Diffraction, 2009)'
_computing_data_reduction 'CrysAlis RED (Oxford Diffraction, 2009)'
_computing_molecular_graphics
;
SHELXTL (Sheldrick, 2008) and MERCURY (Macrae <i>et al.</i>,
2006)'
;
_computing_publication_material 'SHELXTL (Sheldrick, 2008)'
_computing_structure_refinement 'SHELXL97 (Sheldrick, 2008)'
_computing_structure_solution 'SHELXS97 (Sheldrick, 2008)'
_diffrn_ambient_temperature 130(2)
_diffrn_detector_area_resol_mean 10.4685
_diffrn_measured_fraction_theta_full 0.997
_diffrn_measured_fraction_theta_max 0.997
_diffrn_measurement_device_type 'Oxford Diffraction Xcalibur Atlas Gemini'
_diffrn_measurement_method '\w scans'
_diffrn_radiation_monochromator graphite
_diffrn_radiation_source 'Enhance (Mo) X-ray Source'
_diffrn_radiation_type MoK\a
_diffrn_radiation_wavelength 0.71073
_diffrn_reflns_av_R_equivalents 0.0246
_diffrn_reflns_av_sigmaI/netI 0.0161
_diffrn_reflns_limit_h_max 24
_diffrn_reflns_limit_h_min -26
_diffrn_reflns_limit_k_max 6
_diffrn_reflns_limit_k_min -6
_diffrn_reflns_limit_l_max 9
_diffrn_reflns_limit_l_min -10
_diffrn_reflns_number 6971
_diffrn_reflns_theta_full 26.04
_diffrn_reflns_theta_max 26.04
_diffrn_reflns_theta_min 3.73
_diffrn_standards_decay_% 0
_diffrn_standards_interval_count 0
_diffrn_standards_interval_time 0
_diffrn_standards_number 0
_exptl_absorpt_coefficient_mu 0.067
_exptl_absorpt_correction_T_max 0.991
_exptl_absorpt_correction_T_min 0.980
_exptl_absorpt_correction_type analytical
_exptl_absorpt_process_details
;
[CrysAlis Pro (Oxford Diffraction, 2009) based on expressions derived by
Clark
& Reid (1995)]
;
_exptl_crystal_colour colourless
_exptl_crystal_density_diffrn 1.149
_exptl_crystal_density_method 'not measured'
_exptl_crystal_description prism
_exptl_crystal_F_000 364
_exptl_crystal_size_max 0.33
_exptl_crystal_size_mid 0.26
_exptl_crystal_size_min 0.14
_refine_diff_density_max 0.087
_refine_diff_density_min -0.171
_refine_ls_extinction_method none
_refine_ls_goodness_of_fit_ref 1.060
_refine_ls_hydrogen_treatment refxyz
_refine_ls_matrix_type full
_refine_ls_number_constraints 0
_refine_ls_number_parameters 154
_refine_ls_number_reflns 1161
_refine_ls_number_restraints 0
_refine_ls_restrained_S_all 1.060
_refine_ls_R_factor_all 0.0342
_refine_ls_R_factor_gt 0.0294
_refine_ls_shift/su_max 0.000
_refine_ls_shift/su_mean 0.000
_refine_ls_structure_factor_coef Fsqd
_refine_ls_weighting_details 'calc w=1/[\s^2^(Fo^2^)+(0.0497P)^2^+0.0095P] where P=(Fo^2^+2Fc^2^)/3'
_refine_ls_weighting_scheme calc
_refine_ls_wR_factor_gt 0.0708
_refine_ls_wR_factor_ref 0.0726
_reflns_number_gt 1027
_reflns_number_total 1161
_reflns_threshold_expression I>2\s(I)
_cod_data_source_file lr2012.cif
_cod_data_source_block I
_cod_database_code 2230791
_cod_database_fobs_code 2230791

loop_
_symmetry_equiv_pos_as_xyz
'x, y, z'
'-x, -y, z'
'-x+1/2, y+1/2, -z'
'x+1/2, -y+1/2, -z'

loop_
_atom_site_type_symbol
_atom_site_label
_atom_site_fract_x
_atom_site_fract_y
_atom_site_fract_z
_atom_site_U_iso_or_equiv
_atom_site_adp_type
_atom_site_calc_flag
_atom_site_refinement_flags
_atom_site_occupancy
_atom_site_symmetry_multiplicity
_atom_site_disorder_assembly
_atom_site_disorder_group
N N1 0.08171(5) 0.8507(2) 0.09804(15) 0.0334(3) Uani d . 1 1 . .
C C1 0.18464(7) 0.9616(3) 0.20948(18) 0.0320(3) Uani d . 1 1 . .
C C2 0.19358(8) 0.7590(3) 0.3015(2) 0.0444(4) Uani d . 1 1 . .
H H2 0.1570(9) 0.669(3) 0.330(2) 0.053 Uiso d . 1 1 . .
C C3 0.25402(9) 0.6851(3) 0.3437(2) 0.0517(5) Uani d . 1 1 . .
H H3 0.2581(9) 0.549(4) 0.405(3) 0.062 Uiso d . 1 1 . .
C C4 0.30581(8) 0.8153(4) 0.2952(2) 0.0504(5) Uani d . 1 1 . .
H H4 0.3488(10) 0.765(4) 0.326(2) 0.060 Uiso d . 1 1 . .
C C5 0.29724(8) 1.0147(4) 0.2039(2) 0.0543(5) Uani d . 1 1 . .
H H5 0.3325(10) 1.099(4) 0.164(3) 0.065 Uiso d . 1 1 . .
C C6 0.23701(8) 1.0880(3) 0.1605(2) 0.0420(4) Uani d . 1 1 . .
H H6 0.2300(8) 1.226(4) 0.100(2) 0.050 Uiso d . 1 1 . .
C C7 0.11876(7) 1.0481(3) 0.16569(19) 0.0346(4) Uani d . 1 1 . .
H H7 0.1234(8) 1.176(3) 0.0885(19) 0.042 Uiso d . 1 1 . .
C C8 0.06895(6) 0.8605(3) -0.05179(18) 0.0320(4) Uani d . 1 1 . .
H H8 0.0837(7) 0.997(3) -0.1224(19) 0.038 Uiso d . 1 1 . .
C C9 0.03271(6) 0.6758(3) -0.13695(17) 0.0313(3) Uani d . 1 1 . .
C C10 0.0000 0.5000 -0.0535(2) 0.0299(5) Uani d S 1 2 . .
H H10 0.0000 0.5000 0.068(3) 0.036 Uiso d S 1 2 . .
C C11 0.0000 0.5000 -0.3906(3) 0.0441(6) Uani d S 1 2 . .
H H11 0.0000 0.5000 -0.506(3) 0.053 Uiso d S 1 2 . .
C C12 0.03173(7) 0.6752(3) -0.30697(18) 0.0398(4) Uani d . 1 1 . .
H H12 0.0545(8) 0.797(3) -0.363(2) 0.048 Uiso d . 1 1 . .
C C13 0.08354(8) 1.1472(3) 0.3116(2) 0.0427(4) Uani d . 1 1 . .
H H13A 0.1078(8) 1.284(4) 0.365(2) 0.051 Uiso d . 1 1 . .
H H13B 0.0793(9) 1.021(4) 0.393(2) 0.051 Uiso d . 1 1 . .
H H13C 0.0397(9) 1.208(3) 0.279(2) 0.051 Uiso d . 1 1 . .

loop_
_atom_site_aniso_label
_atom_site_aniso_U_11
_atom_site_aniso_U_22
_atom_site_aniso_U_33
_atom_site_aniso_U_12
_atom_site_aniso_U_13
_atom_site_aniso_U_23
N1 0.0258(6) 0.0373(7) 0.0370(7) -0.0034(5) 0.0025(5) 0.0064(6)
C1 0.0324(8) 0.0313(7) 0.0325(7) -0.0046(6) 0.0019(6) -0.0027(7)
C2 0.0393(9) 0.0360(8) 0.0580(11) -0.0068(7) -0.0027(8) 0.0085(8)
C3 0.0564(10) 0.0411(10) 0.0578(11) 0.0074(9) -0.0127(9) 0.0024(9)
C4 0.0371(9) 0.0653(12) 0.0489(10) 0.0111(9) -0.0053(8) -0.0156(10)
C5 0.0322(9) 0.0736(13) 0.0571(11) -0.0111(9) 0.0038(8) 0.0015(11)
C6 0.0361(9) 0.0460(10) 0.0440(9) -0.0079(7) 0.0035(7) 0.0063(8)
C7 0.0322(8) 0.0310(7) 0.0407(8) -0.0052(7) 0.0028(7) 0.0081(7)
C8 0.0252(7) 0.0355(8) 0.0351(8) 0.0052(6) 0.0063(6) 0.0079(7)
C9 0.0233(6) 0.0406(8) 0.0301(7) 0.0105(7) 0.0020(6) 0.0036(7)
C10 0.0216(9) 0.0413(12) 0.0268(10) 0.0084(9) 0.000 0.000
C11 0.0454(13) 0.0633(16) 0.0236(11) 0.0175(12) 0.000 0.000
C12 0.0347(8) 0.0520(10) 0.0326(8) 0.0119(8) 0.0048(7) 0.0090(8)
C13 0.0360(8) 0.0424(9) 0.0496(10) -0.0023(8) 0.0046(8) -0.0012(9)

loop_
_atom_type_symbol
_atom_type_description
_atom_type_scat_dispersion_real
_atom_type_scat_dispersion_imag
_atom_type_scat_source
C C 0.0033 0.0016 'International Tables Vol C Tables 4.2.6.8 and 6.1.1.4'
H H 0.0000 0.0000 'International Tables Vol C Tables 4.2.6.8 and 6.1.1.4'
N N 0.0061 0.0033 'International Tables Vol C Tables 4.2.6.8 and 6.1.1.4'

loop_
_exptl_crystal_face_index_h
_exptl_crystal_face_index_k
_exptl_crystal_face_index_l
_exptl_crystal_face_perp_dist
0 1 0 0.1186
0 -1 0 0.1186
0 1 3 0.0728
0 -1 -3 0.0728
1 0 0 0.1657
-1 0 0 0.1657

loop_
_geom_angle_atom_site_label_1
_geom_angle_atom_site_label_2
_geom_angle_atom_site_label_3
_geom_angle_site_symmetry_1
_geom_angle_site_symmetry_3
_geom_angle
_geom_angle_publ_flag
C8 N1 C7 . . 116.69(13) ?
C6 C1 C2 . . 118.64(15) ?
C6 C1 C7 . . 119.96(14) ?
C2 C1 C7 . . 121.38(13) ?
C1 C2 C3 . . 120.71(17) ?
C1 C2 H2 . . 117.7(12) ?
C3 C2 H2 . . 121.5(11) ?
C4 C3 C2 . . 119.84(17) ?
C4 C3 H3 . . 121.9(12) ?
C2 C3 H3 . . 118.2(12) ?
C5 C4 C3 . . 119.65(16) ?
C5 C4 H4 . . 120.0(12) ?
C3 C4 H4 . . 120.4(12) ?
C4 C5 C6 . . 120.69(17) ?
C4 C5 H5 . . 120.4(12) ?
C6 C5 H5 . . 118.8(12) ?
C1 C6 C5 . . 120.45(16) ?
C1 C6 H6 . . 117.4(11) ?
C5 C6 H6 . . 122.1(11) ?
N1 C7 C1 . . 109.44(12) ?
N1 C7 C13 . . 108.55(12) ?
C1 C7 C13 . . 112.35(13) ?
N1 C7 H7 . . 111.8(10) ?
C1 C7 H7 . . 107.7(10) ?
C13 C7 H7 . . 107.0(9) ?
N1 C8 C9 . . 122.96(14) ?
N1 C8 H8 . . 121.8(9) ?
C9 C8 H8 . . 115.3(9) ?
C10 C9 C12 . . 118.95(16) ?
C10 C9 C8 . . 122.03(13) ?
C12 C9 C8 . . 119.01(15) ?
C9 C10 C9 . 2_565 120.90(18) ?
C9 C10 H10 . . 119.55(9) ?
C9 C10 H10 2_565 . 119.55(9) ?
C12 C11 C12 2_565 . 120.2(2) ?
C12 C11 H11 2_565 . 119.90(10) ?
C12 C11 H11 . . 119.90(10) ?
C11 C12 C9 . . 120.48(17) ?
C11 C12 H12 . . 121.4(11) ?
C9 C12 H12 . . 118.1(11) ?
C7 C13 H13A . . 111.8(10) ?
C7 C13 H13B . . 108.4(11) ?
H13A C13 H13B . . 107.4(14) ?
C7 C13 H13C . . 111.2(9) ?
H13A C13 H13C . . 108.1(13) ?
H13B C13 H13C . . 109.8(15) ?

loop_
_geom_bond_atom_site_label_1
_geom_bond_atom_site_label_2
_geom_bond_site_symmetry_2
_geom_bond_distance
_geom_bond_publ_flag
N1 C8 . 1.2633(19) ?
N1 C7 . 1.4727(19) ?
C1 C6 . 1.378(2) ?
C1 C2 . 1.387(2) ?
C1 C7 . 1.519(2) ?
C2 C3 . 1.388(2) ?
C2 H2 . 0.96(2) ?
C3 C4 . 1.378(3) ?
C3 H3 . 0.92(2) ?
C4 C5 . 1.367(3) ?
C4 H4 . 0.98(2) ?
C5 C6 . 1.385(2) ?
C5 H5 . 0.94(2) ?
C6 H6 . 0.94(2) ?
C7 C13 . 1.520(2) ?
C7 H7 . 0.967(17) ?
C8 C9 . 1.473(2) ?
C8 H8 . 1.014(18) ?
C9 C10 . 1.3920(17) ?
C9 C12 . 1.399(2) ?
C10 C9 2_565 1.3920(17) ?
C10 H10 . 1.00(2) ?
C11 C12 2_565 1.380(2) ?
C11 C12 . 1.380(2) ?
C11 H11 . 0.95(2) ?
C12 H12 . 0.959(19) ?
C13 H13A . 1.02(2) ?
C13 H13B . 0.98(2) ?
C13 H13C . 1.023(18) ?

loop_
_geom_hbond_atom_site_label_D
_geom_hbond_atom_site_label_H
_geom_hbond_atom_site_label_A
_geom_hbond_site_symmetry_A
_geom_hbond_distance_DH
_geom_hbond_distance_HA
_geom_hbond_distance_DA
_geom_hbond_angle_DHA
C3 H3 Cg 3_546 0.92(2) 2.97(2) 3.7265(18) 140.7(18)

loop_
_geom_torsion_atom_site_label_1
_geom_torsion_atom_site_label_2
_geom_torsion_atom_site_label_3
_geom_torsion_atom_site_label_4
_geom_torsion_site_symmetry_1
_geom_torsion_site_symmetry_2
_geom_torsion_site_symmetry_3
_geom_torsion_site_symmetry_4
_geom_torsion
_geom_torsion_publ_flag
C6 C1 C2 C3 . . . . 0.1(2) ?
C7 C1 C2 C3 . . . . -178.53(16) ?
C1 C2 C3 C4 . . . . 0.6(3) ?
C2 C3 C4 C5 . . . . -0.9(3) ?
C3 C4 C5 C6 . . . . 0.4(3) ?
C2 C1 C6 C5 . . . . -0.6(2) ?
C7 C1 C6 C5 . . . . 178.06(16) ?
C4 C5 C6 C1 . . . . 0.3(3) ?
C8 N1 C7 C1 . . . . -110.27(15) ?
C8 N1 C7 C13 . . . . 126.80(15) ?
C6 C1 C7 N1 . . . . 131.72(14) ?
C2 C1 C7 N1 . . . . -49.69(19) ?
C6 C1 C7 C13 . . . . -107.63(17) ?
C2 C1 C7 C13 . . . . 70.97(19) ?
C7 N1 C8 C9 . . . . 179.55(12) ?
N1 C8 C9 C10 . . . . 12.2(2) ?
N1 C8 C9 C12 . . . . -167.04(14) ?
C12 C9 C10 C9 . . . 2_565 0.71(10) ?
C8 C9 C10 C9 . . . 2_565 -178.53(14) ?
C12 C11 C12 C9 2_565 . . . 0.73(10) ?
C10 C9 C12 C11 . . . . -1.4(2) ?
C8 C9 C12 C11 . . . . 177.83(10) ?
